data_4119857
loop_
_publ_author_name
'Thomas L. Gianetti'
'Robert G. Bergman'
'John Arnold'

_publ_section_title
;
 Dis-assembly of a Benzylic CF3 Group Mediated by a Niobium(III) Imido
 Complex
;
_journal_name_full 'Journal of the American Chemical Society'
_journal_page_first 8145
_journal_page_last 8148
_journal_paper_doi 10.1021/ja4033007
_journal_volume 135
_journal_year 2013
_chemical_formula_moiety 'C40 H55 F3 N3 Nb'
_chemical_formula_sum 'C40 H55 F3 N3 Nb'
_chemical_formula_weight 727.78
_chemical_name_common 'Complex 2a'
_chemical_temperature_decomposition 474(1)
_space_group_IT_number 14
_symmetry_cell_setting monoclinic
_symmetry_space_group_name_Hall '-P 2ybc'
_symmetry_space_group_name_H-M 'P 1 21/c 1'
_atom_sites_solution_hydrogens geom
_atom_sites_solution_primary direct
_atom_sites_solution_secondary difmap
_cell_angle_alpha 90.00
_cell_angle_beta 96.318(3)
_cell_angle_gamma 90.00
_cell_formula_units_Z 8
_cell_length_a 20.1958(9)
_cell_length_b 20.5403(10)
_cell_length_c 18.1628(9)
_cell_measurement_reflns_used 9671
_cell_measurement_temperature 173(2)
_cell_measurement_theta_max 25.33
_cell_measurement_theta_min 2.23
_cell_volume 7488.7(6)
_computing_cell_refinement 'Bruker APEX2 v.2011.4'
_computing_data_collection 'Bruker APEX2 v.2011.4'
_computing_data_reduction 'Bruker APEX2 v.2011.4'
_computing_molecular_graphics ORTEP-32
_computing_publication_material WinGX
_computing_structure_refinement SHELXL-97
_computing_structure_solution SIR-92
_diffrn_ambient_temperature 173(2)
_diffrn_detector_area_resol_mean 8.366
_diffrn_measured_fraction_theta_full 1.000
_diffrn_measured_fraction_theta_max 0.998
_diffrn_measurement_device_type 'Bruker APEX-I CCD'
_diffrn_measurement_method '\f and \w scans'
_diffrn_radiation_monochromator graphite
_diffrn_radiation_source 'fine-focus sealed tube'
_diffrn_radiation_type MoK\a
_diffrn_radiation_wavelength 0.71073
_diffrn_reflns_av_R_equivalents 0.0609
_diffrn_reflns_av_sigmaI/netI 0.0530
_diffrn_reflns_limit_h_max 24
_diffrn_reflns_limit_h_min -24
_diffrn_reflns_limit_k_max 24
_diffrn_reflns_limit_k_min -22
_diffrn_reflns_limit_l_max 17
_diffrn_reflns_limit_l_min -21
_diffrn_reflns_number 81947
_diffrn_reflns_theta_full 25.00
_diffrn_reflns_theta_max 25.37
_diffrn_reflns_theta_min 1.42
_exptl_absorpt_coefficient_mu 0.367
_exptl_absorpt_correction_T_max 0.9704
_exptl_absorpt_correction_T_min 0.9540
_exptl_absorpt_correction_type multi-scan
_exptl_absorpt_process_details SADABS
_exptl_crystal_colour orange
_exptl_crystal_density_diffrn 1.291
_exptl_crystal_description rode
_exptl_crystal_F_000 3072
_exptl_crystal_size_max 0.15
_exptl_crystal_size_mid 0.13
_exptl_crystal_size_min 0.09
_refine_diff_density_max 0.482
_refine_diff_density_min -1.154
_refine_diff_density_rms 0.084
_refine_ls_extinction_method none
_refine_ls_goodness_of_fit_ref 1.029
_refine_ls_hydrogen_treatment constr
_refine_ls_matrix_type full
_refine_ls_number_parameters 873
_refine_ls_number_reflns 13712
_refine_ls_number_restraints 0
_refine_ls_restrained_S_all 1.029
_refine_ls_R_factor_all 0.0604
_refine_ls_R_factor_gt 0.0400
_refine_ls_shift/su_max 0.002
_refine_ls_shift/su_mean 0.000
_refine_ls_structure_factor_coef Fsqd
_refine_ls_weighting_details 'calc w=1/[\s^2^(Fo^2^)+(0.0460P)^2^+10.0554P] where P=(Fo^2^+2Fc^2^)/3'
_refine_ls_weighting_scheme calc
_refine_ls_wR_factor_gt 0.0951
_refine_ls_wR_factor_ref 0.1053
_reflns_number_gt 10610
_reflns_number_total 13712
_reflns_threshold_expression >2sigma(I)
_cod_data_source_file ja4033007_si_002_1.cif
_cod_data_source_block (1)
_cod_database_code 4119857

loop_
_symmetry_equiv_pos_as_xyz
'x, y, z'
'-x, y+1/2, -z+1/2'
'-x, -y, -z'
'x, -y-1/2, z-1/2'

loop_
_atom_site_label
_atom_site_type_symbol
_atom_site_fract_x
_atom_site_fract_y
_atom_site_fract_z
_atom_site_U_iso_or_equiv
_atom_site_adp_type
_atom_site_occupancy
_atom_site_symmetry_multiplicity
_atom_site_calc_flag
_atom_site_refinement_flags
C1 C 0.28285(15) 0.17974(16) 0.75035(19) 0.0202(7) Uani 1 1 d .
H1A H 0.2918 0.1346 0.7607 0.030 Uiso 1 1 calc R
H1B H 0.2819 0.2031 0.7960 0.030 Uiso 1 1 calc R
H1C H 0.3171 0.1974 0.7236 0.030 Uiso 1 1 calc R
C2 C 0.21639(15) 0.18635(15) 0.70434(16) 0.0133(7) Uani 1 1 d .
C3 C 0.19967(15) 0.25041(15) 0.68277(17) 0.0164(7) Uani 1 1 d .
H3 H 0.2234 0.2832 0.7094 0.020 Uiso 1 1 calc R
C4 C 0.15223(15) 0.27077(14) 0.62679(17) 0.0135(7) Uani 1 1 d .
C5 C 0.16169(16) 0.33996(15) 0.60011(18) 0.0184(7) Uani 1 1 d .
H5A H 0.1626 0.3399 0.5474 0.028 Uiso 1 1 calc R
H5B H 0.2030 0.3570 0.6236 0.028 Uiso 1 1 calc R
H5C H 0.1255 0.3667 0.6125 0.028 Uiso 1 1 calc R
C6 C 0.05988(14) 0.26977(14) 0.53747(16) 0.0111(6) Uani 1 1 d .
C7 C 0.01467(15) 0.31626(14) 0.55961(17) 0.0150(7) Uani 1 1 d .
C8 C -0.01650(16) 0.35740(15) 0.50535(18) 0.0192(7) Uani 1 1 d .
H8 H -0.0461 0.3889 0.5186 0.023 Uiso 1 1 calc R
C9 C -0.00405(16) 0.35216(16) 0.43213(19) 0.0209(7) Uani 1 1 d .
H9 H -0.0241 0.3810 0.3970 0.025 Uiso 1 1 calc R
C10 C 0.03794(16) 0.30438(16) 0.41095(18) 0.0195(7) Uani 1 1 d .
H10 H 0.0448 0.3006 0.3613 0.023 Uiso 1 1 calc R
C11 C 0.07033(15) 0.26171(15) 0.46261(17) 0.0146(7) Uani 1 1 d .
C12 C 0.11699(15) 0.20936(15) 0.43845(17) 0.0174(7) Uani 1 1 d .
H12 H 0.1199 0.1748 0.4759 0.021 Uiso 1 1 calc R
C13 C 0.18733(17) 0.23568(19) 0.4346(2) 0.0343(10) Uani 1 1 d .
H13A H 0.1859 0.2705 0.3993 0.051 Uiso 1 1 calc R
H13B H 0.2154 0.2014 0.4198 0.051 Uiso 1 1 calc R
H13C H 0.2049 0.2516 0.4825 0.051 Uiso 1 1 calc R
C14 C 0.09059(19) 0.17862(18) 0.36425(19) 0.0290(9) Uani 1 1 d .
H14A H 0.0461 0.1629 0.3668 0.044 Uiso 1 1 calc R
H14B H 0.1189 0.1430 0.3537 0.044 Uiso 1 1 calc R
H14C H 0.0902 0.2107 0.3257 0.044 Uiso 1 1 calc R
C15 C -0.00075(16) 0.32293(16) 0.63960(18) 0.0201(7) Uani 1 1 d .
H15 H 0.0313 0.2960 0.6705 0.024 Uiso 1 1 calc R
C16 C 0.0052(2) 0.39275(17) 0.6695(2) 0.0334(9) Uani 1 1 d .
H16A H 0.0501 0.4078 0.6688 0.050 Uiso 1 1 calc R
H16B H -0.0062 0.3936 0.7194 0.050 Uiso 1 1 calc R
H16C H -0.0245 0.4206 0.6391 0.050 Uiso 1 1 calc R
C17 C -0.07026(18) 0.29670(19) 0.6475(2) 0.0323(9) Uani 1 1 d .
H17A H -0.1029 0.3239 0.6202 0.048 Uiso 1 1 calc R
H17B H -0.0775 0.2966 0.6989 0.048 Uiso 1 1 calc R
H17C H -0.0741 0.2531 0.6285 0.048 Uiso 1 1 calc R
C18 C 0.20849(14) 0.07149(14) 0.69548(16) 0.0108(6) Uani 1 1 d .
C19 C 0.20332(14) 0.03803(14) 0.76240(16) 0.0118(6) Uani 1 1 d .
C20 C 0.22968(15) -0.02436(15) 0.76909(18) 0.0170(7) Uani 1 1 d .
H20 H 0.2260 -0.0478 0.8122 0.020 Uiso 1 1 calc R
C21 C 0.26120(16) -0.05243(16) 0.71320(18) 0.0202(7) Uani 1 1 d .
H21 H 0.2779 -0.0946 0.7188 0.024 Uiso 1 1 calc R
C22 C 0.26806(15) -0.01839(15) 0.64936(18) 0.0180(7) Uani 1 1 d .
H22 H 0.2904 -0.0373 0.6127 0.022 Uiso 1 1 calc R
C23 C 0.24193(14) 0.04423(15) 0.63896(17) 0.0134(7) Uani 1 1 d .
C24 C 0.25211(16) 0.08175(16) 0.56828(17) 0.0180(7) Uani 1 1 d .
H24 H 0.2248 0.1212 0.5669 0.022 Uiso 1 1 calc R
C25 C 0.32518(17) 0.1024(2) 0.5694(2) 0.0336(9) Uani 1 1 d .
H25A H 0.3381 0.1275 0.6132 0.050 Uiso 1 1 calc R
H25B H 0.3303 0.1283 0.5263 0.050 Uiso 1 1 calc R
H25C H 0.3528 0.0644 0.5692 0.050 Uiso 1 1 calc R
C26 C 0.23025(17) 0.04208(18) 0.49866(18) 0.0271(8) Uani 1 1 d .
H26A H 0.2593 0.0054 0.4963 0.041 Uiso 1 1 calc R
H26B H 0.2323 0.0689 0.4557 0.041 Uiso 1 1 calc R
H26C H 0.1854 0.0271 0.5003 0.041 Uiso 1 1 calc R
C27 C 0.17310(15) 0.06804(15) 0.82761(17) 0.0165(7) Uani 1 1 d .
H27 H 0.1536 0.1102 0.8119 0.020 Uiso 1 1 calc R
C28 C 0.22657(17) 0.07970(17) 0.89276(18) 0.0246(8) Uani 1 1 d .
H28A H 0.2479 0.0392 0.9073 0.037 Uiso 1 1 calc R
H28B H 0.2063 0.0974 0.9337 0.037 Uiso 1 1 calc R
H28C H 0.2591 0.1098 0.8782 0.037 Uiso 1 1 calc R
C29 C 0.11786(16) 0.02522(17) 0.85383(18) 0.0224(8) Uani 1 1 d .
H29A H 0.0841 0.0176 0.8132 0.034 Uiso 1 1 calc R
H29B H 0.0985 0.0469 0.8931 0.034 Uiso 1 1 calc R
H29C H 0.1364 -0.0156 0.8715 0.034 Uiso 1 1 calc R
C30 C -0.15209(15) 0.10360(16) 0.60465(19) 0.0206(7) Uani 1 1 d .
H30A H -0.1570 0.1497 0.6111 0.031 Uiso 1 1 calc R
H30B H -0.1879 0.0813 0.6246 0.031 Uiso 1 1 calc R
H30C H -0.1532 0.0938 0.5528 0.031 Uiso 1 1 calc R
C31 C -0.08584(15) 0.08136(15) 0.64499(17) 0.0156(7) Uani 1 1 d .
C32 C -0.08166(17) 0.09635(18) 0.72757(17) 0.0235(8) Uani 1 1 d .
H32A H -0.0395 0.0818 0.7515 0.035 Uiso 1 1 calc R
H32B H -0.1170 0.0743 0.7486 0.035 Uiso 1 1 calc R
H32C H -0.0858 0.1424 0.7346 0.035 Uiso 1 1 calc R
C33 C -0.07419(16) 0.00860(15) 0.63336(19) 0.0202(7) Uani 1 1 d .
H33A H -0.0754 -0.0003 0.5813 0.030 Uiso 1 1 calc R
H33B H -0.1084 -0.0160 0.6535 0.030 Uiso 1 1 calc R
H33C H -0.0315 -0.0035 0.6580 0.030 Uiso 1 1 calc R
C34 C -0.01742(15) 0.14516(14) 0.55784(17) 0.0125(7) Uani 1 1 d .
C35 C -0.05579(14) 0.14694(14) 0.48357(16) 0.0116(6) Uani 1 1 d .
C36 C -0.06290(15) 0.08834(15) 0.44406(17) 0.0162(7) Uani 1 1 d .
H36 H -0.0447 0.0502 0.4653 0.019 Uiso 1 1 calc R
C37 C -0.09673(16) 0.08682(16) 0.37369(17) 0.0199(7) Uani 1 1 d .
H37 H -0.1014 0.0478 0.3476 0.024 Uiso 1 1 calc R
C38 C -0.12356(16) 0.14361(16) 0.34227(18) 0.0206(7) Uani 1 1 d .
H38 H -0.1462 0.1428 0.2949 0.025 Uiso 1 1 calc R
C39 C -0.11685(16) 0.20160(16) 0.38098(18) 0.0204(7) Uani 1 1 d .
H39 H -0.1354 0.2395 0.3596 0.025 Uiso 1 1 calc R
C40 C -0.08263(15) 0.20372(15) 0.45160(17) 0.0159(7) Uani 1 1 d .
H40 H -0.0778 0.2429 0.4772 0.019 Uiso 1 1 calc R
C41 C 0.73179(16) 0.18211(16) 0.72390(18) 0.0214(8) Uani 1 1 d .
H41A H 0.7669 0.1521 0.7399 0.032 Uiso 1 1 calc R
H41B H 0.7500 0.2250 0.7206 0.032 Uiso 1 1 calc R
H41C H 0.7108 0.1691 0.6762 0.032 Uiso 1 1 calc R
C42 C 0.68083(15) 0.18227(15) 0.77907(17) 0.0161(7) Uani 1 1 d .
C43 C 0.66376(16) 0.24294(15) 0.80415(17) 0.0193(7) Uani 1 1 d .
H43 H 0.6762 0.2782 0.7767 0.023 Uiso 1 1 calc R
C44 C 0.63012(16) 0.25831(15) 0.86560(17) 0.0169(7) Uani 1 1 d .
C45 C 0.63388(18) 0.32908(16) 0.88825(19) 0.0249(8) Uani 1 1 d .
H45A H 0.6178 0.3340 0.9357 0.037 Uiso 1 1 calc R
H45B H 0.6070 0.3547 0.8522 0.037 Uiso 1 1 calc R
H45C H 0.6793 0.3436 0.8912 0.037 Uiso 1 1 calc R
C46 C 0.68674(15) 0.06740(15) 0.77233(17) 0.0153(7) Uani 1 1 d .
C47 C 0.66276(16) 0.04422(15) 0.70121(17) 0.0175(7) Uani 1 1 d .
C48 C 0.69272(17) -0.01139(16) 0.67550(18) 0.0212(8) Uani 1 1 d .
H48 H 0.6766 -0.0283 0.6295 0.025 Uiso 1 1 calc R
C49 C 0.74497(17) -0.04181(16) 0.71583(18) 0.0221(8) Uani 1 1 d .
H49 H 0.7644 -0.0783 0.6970 0.027 Uiso 1 1 calc R
C50 C 0.76870(16) -0.01772(16) 0.78508(18) 0.0214(8) Uani 1 1 d .
H50 H 0.8045 -0.0383 0.8121 0.026 Uiso 1 1 calc R
C51 C 0.74033(15) 0.03643(15) 0.81517(17) 0.0162(7) Uani 1 1 d .
C52 C 0.76541(16) 0.06096(15) 0.89305(17) 0.0185(7) Uani 1 1 d .
H52 H 0.7262 0.0709 0.9183 0.022 Uiso 1 1 calc R
C53 C 0.80708(17) 0.12335(17) 0.89280(19) 0.0248(8) Uani 1 1 d .
H53A H 0.8432 0.1167 0.8635 0.037 Uiso 1 1 calc R
H53B H 0.8245 0.1341 0.9426 0.037 Uiso 1 1 calc R
H53C H 0.7796 0.1584 0.8721 0.037 Uiso 1 1 calc R
C54 C 0.80601(18) 0.01002(17) 0.93925(19) 0.0292(9) Uani 1 1 d .
H54A H 0.7816 -0.0301 0.9381 0.044 Uiso 1 1 calc R
H54B H 0.8145 0.0250 0.9895 0.044 Uiso 1 1 calc R
H54C H 0.8475 0.0031 0.9193 0.044 Uiso 1 1 calc R
C55 C 0.60747(16) 0.07831(16) 0.65141(17) 0.0185(7) Uani 1 1 d .
H55 H 0.5986 0.1202 0.6742 0.022 Uiso 1 1 calc R
C56 C 0.62762(18) 0.09177(17) 0.57390(18) 0.0244(8) Uani 1 1 d .
H56A H 0.6712 0.1109 0.5782 0.037 Uiso 1 1 calc R
H56B H 0.5962 0.1212 0.5481 0.037 Uiso 1 1 calc R
H56C H 0.6280 0.0516 0.5469 0.037 Uiso 1 1 calc R
C57 C 0.54227(17) 0.03921(18) 0.6429(2) 0.0278(8) Uani 1 1 d .
H57A H 0.5503 -0.0031 0.6233 0.042 Uiso 1 1 calc R
H57B H 0.5097 0.0616 0.6097 0.042 Uiso 1 1 calc R
H57C H 0.5261 0.0347 0.6904 0.042 Uiso 1 1 calc R
C58 C 0.58183(16) 0.23119(15) 0.97579(17) 0.0165(7) Uani 1 1 d .
C59 C 0.51858(16) 0.25714(15) 0.98484(18) 0.0179(7) Uani 1 1 d .
C60 C 0.50354(17) 0.26732(16) 1.05738(19) 0.0230(8) Uani 1 1 d .
H60 H 0.4623 0.2847 1.0649 0.028 Uiso 1 1 calc R
C61 C 0.54819(17) 0.25225(17) 1.11794(18) 0.0246(8) Uani 1 1 d .
H61 H 0.5367 0.2585 1.1656 0.029 Uiso 1 1 calc R
C62 C 0.61020(17) 0.22785(16) 1.10730(18) 0.0208(8) Uani 1 1 d .
H62 H 0.6402 0.2183 1.1485 0.025 Uiso 1 1 calc R
C63 C 0.62908(16) 0.21714(15) 1.03713(17) 0.0176(7) Uani 1 1 d .
C64 C 0.69921(15) 0.19398(15) 1.02657(18) 0.0188(7) Uani 1 1 d .
H64 H 0.6975 0.1749 0.9770 0.023 Uiso 1 1 calc R
C65 C 0.74821(17) 0.25075(17) 1.0300(2) 0.0267(8) Uani 1 1 d .
H65A H 0.7332 0.2823 0.9929 0.040 Uiso 1 1 calc R
H65B H 0.7914 0.2350 1.0213 0.040 Uiso 1 1 calc R
H65C H 0.7508 0.2707 1.0781 0.040 Uiso 1 1 calc R
C66 C 0.72448(17) 0.14196(17) 1.08178(19) 0.0250(8) Uani 1 1 d .
H66A H 0.7309 0.1604 1.1306 0.038 Uiso 1 1 calc R
H66B H 0.7661 0.1252 1.0690 0.038 Uiso 1 1 calc R
H66C H 0.6925 0.1073 1.0807 0.038 Uiso 1 1 calc R
C67 C 0.46820(16) 0.27681(16) 0.92055(18) 0.0221(8) Uani 1 1 d .
H67 H 0.4848 0.2623 0.8746 0.027 Uiso 1 1 calc R
C68 C 0.46006(19) 0.35111(17) 0.9170(2) 0.0308(9) Uani 1 1 d .
H68A H 0.4463 0.3666 0.9628 0.046 Uiso 1 1 calc R
H68B H 0.4270 0.3623 0.8769 0.046 Uiso 1 1 calc R
H68C H 0.5018 0.3708 0.9090 0.046 Uiso 1 1 calc R
C69 C 0.39983(17) 0.24608(18) 0.9245(2) 0.0303(9) Uani 1 1 d .
H69A H 0.4042 0.1996 0.9266 0.045 Uiso 1 1 calc R
H69B H 0.3706 0.2580 0.8813 0.045 Uiso 1 1 calc R
H69C H 0.3817 0.2613 0.9680 0.045 Uiso 1 1 calc R
C70 C 0.39959(17) 0.05062(17) 0.7970(2) 0.0317(9) Uani 1 1 d .
H70A H 0.4043 0.0900 0.8255 0.047 Uiso 1 1 calc R
H70B H 0.3547 0.0349 0.7957 0.047 Uiso 1 1 calc R
H70C H 0.4096 0.0592 0.7474 0.047 Uiso 1 1 calc R
C71 C 0.44737(16) -0.00033(16) 0.83229(19) 0.0226(8) Uani 1 1 d .
C72 C 0.44291(17) -0.06332(17) 0.7881(2) 0.0287(9) Uani 1 1 d .
H72A H 0.4545 -0.0551 0.7391 0.043 Uiso 1 1 calc R
H72B H 0.3983 -0.0799 0.7851 0.043 Uiso 1 1 calc R
H72C H 0.4731 -0.0947 0.8122 0.043 Uiso 1 1 calc R
C73 C 0.43648(19) -0.0128(2) 0.9125(2) 0.0367(10) Uani 1 1 d .
H73A H 0.4670 -0.0457 0.9328 0.055 Uiso 1 1 calc R
H73B H 0.3916 -0.0272 0.9149 0.055 Uiso 1 1 calc R
H73C H 0.4440 0.0267 0.9404 0.055 Uiso 1 1 calc R
C74 C 0.57542(16) 0.01122(15) 0.84147(16) 0.0162(7) Uani 1 1 d .
C75 C 0.60584(15) -0.05373(16) 0.84982(18) 0.0180(7) Uani 1 1 d .
C76 C 0.60075(17) -0.09984(16) 0.79311(19) 0.0245(8) Uani 1 1 d .
H76 H 0.5811 -0.0888 0.7461 0.029 Uiso 1 1 calc R
C77 C 0.62507(18) -0.16197(17) 0.8071(2) 0.0293(9) Uani 1 1 d .
H77 H 0.6220 -0.1927 0.7693 0.035 Uiso 1 1 calc R
C78 C 0.65389(18) -0.17876(17) 0.8770(2) 0.0286(9) Uani 1 1 d .
H78 H 0.6686 -0.2211 0.8867 0.034 Uiso 1 1 calc R
C79 C 0.66083(18) -0.13281(17) 0.9325(2) 0.0273(8) Uani 1 1 d .
H79 H 0.6812 -0.1440 0.9792 0.033 Uiso 1 1 calc R
C80 C 0.63763(16) -0.06993(16) 0.91908(19) 0.0223(8) Uani 1 1 d .
H80 H 0.6433 -0.0387 0.9563 0.027 Uiso 1 1 calc R
N1 N 0.17916(12) 0.13566(11) 0.68301(13) 0.0109(5) Uani 1 1 d .
N2 N 0.10179(12) 0.23390(12) 0.59447(13) 0.0112(5) Uani 1 1 d .
N3 N -0.02930(12) 0.11749(11) 0.61695(13) 0.0106(5) Uani 1 1 d .
N4 N 0.65716(13) 0.12497(12) 0.80211(14) 0.0153(6) Uani 1 1 d .
N5 N 0.59986(13) 0.21427(12) 0.90307(14) 0.0157(6) Uani 1 1 d .
N6 N 0.51530(13) 0.02989(12) 0.83424(14) 0.0164(6) Uani 1 1 d .
F1 F 0.07076(8) 0.06198(8) 0.69624(9) 0.0145(4) Uani 1 1 d .
F2 F 0.05643(8) 0.18953(8) 0.72180(9) 0.0152(4) Uani 1 1 d .
F3 F 0.10077(8) 0.08383(8) 0.56254(9) 0.0145(4) Uani 1 1 d .
F4 F 0.49530(9) 0.13281(9) 0.91653(10) 0.0230(4) Uani 1 1 d .
F5 F 0.52593(9) 0.15789(9) 0.77720(10) 0.0212(4) Uani 1 1 d .
F6 F 0.61546(9) 0.08898(8) 0.95537(9) 0.0202(4) Uani 1 1 d .
Nb1 Nb 0.071520(13) 0.140055(12) 0.636362(14) 0.00849(8) Uani 1 1 d .
Nb02 Nb 0.569682(14) 0.114461(13) 0.861731(15) 0.01384(8) Uani 1 1 d .

loop_
_atom_site_aniso_label
_atom_site_aniso_U_11
_atom_site_aniso_U_22
_atom_site_aniso_U_33
_atom_site_aniso_U_23
_atom_site_aniso_U_13
_atom_site_aniso_U_12
C1 0.0177(18) 0.0131(17) 0.028(2) 0.0045(14) -0.0064(15) -0.0040(14)
C2 0.0142(16) 0.0140(16) 0.0115(16) 0.0000(13) 0.0012(13) 0.0008(13)
C3 0.0162(17) 0.0110(16) 0.0210(18) -0.0047(13) -0.0026(14) -0.0046(13)
C4 0.0161(17) 0.0096(15) 0.0147(17) -0.0008(12) 0.0017(13) 0.0013(13)
C5 0.0147(17) 0.0116(16) 0.0269(19) 0.0021(14) -0.0060(14) -0.0019(13)
C6 0.0112(16) 0.0066(14) 0.0149(16) 0.0024(12) -0.0009(13) -0.0016(12)
C7 0.0145(17) 0.0101(15) 0.0191(18) -0.0013(13) -0.0038(13) -0.0008(13)
C8 0.0156(18) 0.0116(16) 0.029(2) -0.0005(14) -0.0049(14) 0.0022(14)
C9 0.0196(18) 0.0164(17) 0.0242(19) 0.0091(14) -0.0081(14) 0.0002(14)
C10 0.0192(18) 0.0215(18) 0.0176(18) 0.0041(14) 0.0008(14) -0.0068(15)
C11 0.0138(16) 0.0120(15) 0.0175(17) 0.0008(13) 0.0001(13) -0.0047(13)
C12 0.0217(18) 0.0165(17) 0.0145(17) 0.0030(13) 0.0041(14) 0.0001(14)
C13 0.024(2) 0.031(2) 0.049(3) -0.0093(19) 0.0119(18) -0.0005(17)
C14 0.038(2) 0.027(2) 0.022(2) -0.0042(16) 0.0065(17) -0.0008(17)
C15 0.0224(18) 0.0184(18) 0.0185(18) -0.0023(14) -0.0023(14) 0.0073(15)
C16 0.039(2) 0.025(2) 0.035(2) -0.0119(17) 0.0028(18) 0.0078(18)
C17 0.036(2) 0.034(2) 0.029(2) -0.0088(17) 0.0140(18) 0.0013(18)
C18 0.0060(15) 0.0096(15) 0.0156(16) -0.0016(12) -0.0044(12) 0.0006(12)
C19 0.0078(15) 0.0127(15) 0.0141(16) 0.0006(12) -0.0032(12) -0.0022(13)
C20 0.0155(17) 0.0148(16) 0.0198(18) 0.0064(13) -0.0017(14) 0.0002(14)
C21 0.0178(18) 0.0116(16) 0.030(2) 0.0013(14) -0.0033(15) 0.0028(14)
C22 0.0132(17) 0.0153(17) 0.0255(19) -0.0066(14) 0.0024(14) 0.0014(13)
C23 0.0082(15) 0.0136(16) 0.0174(17) -0.0009(13) -0.0029(13) -0.0021(13)
C24 0.0177(17) 0.0232(18) 0.0137(17) 0.0024(14) 0.0041(13) 0.0042(14)
C25 0.025(2) 0.044(2) 0.033(2) 0.0090(18) 0.0081(17) -0.0078(18)
C26 0.026(2) 0.037(2) 0.0198(19) -0.0037(16) 0.0068(15) 0.0063(17)
C27 0.0186(17) 0.0161(16) 0.0145(17) 0.0038(13) 0.0005(13) 0.0025(14)
C28 0.031(2) 0.0251(19) 0.0170(19) -0.0034(15) -0.0001(15) -0.0040(16)
C29 0.0217(19) 0.028(2) 0.0177(18) 0.0084(15) 0.0018(15) 0.0022(15)
C30 0.0106(17) 0.0218(18) 0.029(2) 0.0027(15) 0.0031(14) 0.0004(14)
C31 0.0089(16) 0.0189(17) 0.0200(18) 0.0022(14) 0.0065(13) -0.0041(13)
C32 0.0202(18) 0.033(2) 0.0189(18) 0.0010(15) 0.0084(15) -0.0020(16)
C33 0.0161(18) 0.0169(17) 0.0276(19) 0.0025(14) 0.0030(15) -0.0035(14)
C34 0.0110(16) 0.0084(15) 0.0184(17) -0.0043(13) 0.0030(13) 0.0026(12)
C35 0.0066(15) 0.0150(16) 0.0128(16) 0.0010(12) -0.0004(12) -0.0007(13)
C36 0.0165(17) 0.0132(16) 0.0184(18) 0.0001(13) 0.0002(14) 0.0026(13)
C37 0.0221(18) 0.0204(18) 0.0170(18) -0.0061(14) 0.0014(14) -0.0049(15)
C38 0.0209(18) 0.0271(19) 0.0124(17) 0.0019(14) -0.0043(14) -0.0033(15)
C39 0.0210(18) 0.0181(18) 0.0202(19) 0.0058(14) -0.0064(14) 0.0013(15)
C40 0.0139(17) 0.0129(16) 0.0201(18) -0.0026(13) -0.0014(14) -0.0017(13)
C41 0.0227(19) 0.0181(17) 0.0245(19) 0.0023(14) 0.0080(15) -0.0011(15)
C42 0.0159(17) 0.0194(17) 0.0122(16) 0.0034(13) -0.0025(13) 0.0000(14)
C43 0.0245(19) 0.0143(17) 0.0198(18) 0.0041(14) 0.0050(15) -0.0025(14)
C44 0.0171(17) 0.0145(16) 0.0185(18) -0.0007(13) 0.0002(14) -0.0002(14)
C45 0.034(2) 0.0163(18) 0.026(2) 0.0002(15) 0.0112(16) -0.0034(16)
C46 0.0146(17) 0.0158(16) 0.0166(17) 0.0025(13) 0.0066(13) -0.0005(13)
C47 0.0193(18) 0.0171(17) 0.0167(18) 0.0016(13) 0.0043(14) 0.0002(14)
C48 0.029(2) 0.0179(17) 0.0178(18) -0.0018(14) 0.0074(15) 0.0005(15)
C49 0.025(2) 0.0202(18) 0.0218(19) -0.0016(15) 0.0070(15) 0.0048(15)
C50 0.0191(18) 0.0203(18) 0.025(2) 0.0067(15) 0.0027(15) 0.0035(15)
C51 0.0148(17) 0.0173(17) 0.0170(17) 0.0022(13) 0.0048(14) -0.0041(14)
C52 0.0190(18) 0.0189(17) 0.0178(18) 0.0014(14) 0.0029(14) 0.0034(14)
C53 0.0205(19) 0.029(2) 0.024(2) -0.0011(15) 0.0005(15) -0.0017(16)
C54 0.036(2) 0.027(2) 0.023(2) 0.0018(16) -0.0017(16) 0.0041(17)
C55 0.0231(19) 0.0165(17) 0.0159(18) -0.0007(13) 0.0019(14) 0.0024(14)
C56 0.029(2) 0.0243(19) 0.0200(19) 0.0030(15) 0.0029(15) 0.0018(16)
C57 0.026(2) 0.031(2) 0.026(2) 0.0023(16) 0.0000(16) -0.0002(17)
C58 0.0219(18) 0.0108(16) 0.0171(17) -0.0025(13) 0.0040(14) -0.0057(14)
C59 0.0211(18) 0.0108(16) 0.0218(18) -0.0023(13) 0.0014(14) -0.0037(14)
C60 0.0234(19) 0.0210(18) 0.026(2) -0.0056(15) 0.0087(16) -0.0019(15)
C61 0.031(2) 0.029(2) 0.0141(18) -0.0040(15) 0.0036(15) -0.0051(16)
C62 0.0256(19) 0.0214(18) 0.0144(18) -0.0001(14) -0.0023(14) -0.0057(15)
C63 0.0209(18) 0.0125(16) 0.0186(18) 0.0001(13) -0.0008(14) -0.0070(14)
C64 0.0169(17) 0.0184(17) 0.0201(18) -0.0004(14) -0.0021(14) -0.0032(14)
C65 0.0225(19) 0.0237(19) 0.034(2) -0.0003(16) 0.0036(16) -0.0014(16)
C66 0.0214(19) 0.0253(19) 0.027(2) 0.0022(16) -0.0046(15) -0.0045(16)
C67 0.0205(19) 0.0264(19) 0.0195(19) -0.0019(15) 0.0023(15) 0.0062(15)
C68 0.033(2) 0.028(2) 0.032(2) 0.0032(17) 0.0024(17) 0.0061(17)
C69 0.022(2) 0.034(2) 0.034(2) -0.0063(17) -0.0009(16) 0.0036(17)
C70 0.020(2) 0.023(2) 0.050(3) -0.0062(18) -0.0054(17) -0.0002(16)
C71 0.0164(18) 0.0219(18) 0.029(2) -0.0050(15) 0.0011(15) -0.0067(15)
C72 0.0184(19) 0.0202(19) 0.046(2) -0.0073(17) -0.0019(17) -0.0056(15)
C73 0.028(2) 0.049(3) 0.034(2) -0.0041(19) 0.0084(18) -0.0217(19)
C74 0.0200(18) 0.0179(17) 0.0109(16) 0.0004(13) 0.0027(13) -0.0013(14)
C75 0.0148(17) 0.0179(17) 0.0216(19) -0.0019(14) 0.0041(14) -0.0034(14)
C76 0.026(2) 0.0236(19) 0.024(2) -0.0031(15) 0.0037(16) 0.0017(16)
C77 0.031(2) 0.0208(19) 0.036(2) -0.0073(16) 0.0057(18) 0.0050(16)
C78 0.031(2) 0.0150(18) 0.041(2) 0.0040(16) 0.0087(18) 0.0072(16)
C79 0.027(2) 0.027(2) 0.027(2) 0.0053(16) 0.0015(16) 0.0042(16)
C80 0.0211(19) 0.0229(19) 0.0227(19) -0.0016(15) 0.0025(15) -0.0018(15)
N1 0.0113(13) 0.0092(13) 0.0121(13) 0.0006(10) 0.0007(10) 0.0012(11)
N2 0.0105(13) 0.0108(13) 0.0121(13) -0.0032(10) -0.0002(10) -0.0003(11)
N3 0.0098(13) 0.0086(12) 0.0138(14) -0.0005(10) 0.0025(11) 0.0010(10)
N4 0.0192(14) 0.0124(14) 0.0148(14) -0.0011(11) 0.0039(11) 0.0011(11)
N5 0.0176(14) 0.0156(14) 0.0142(14) 0.0003(11) 0.0025(11) 0.0004(11)
N6 0.0167(15) 0.0161(14) 0.0163(15) -0.0031(11) 0.0006(11) -0.0023(12)
F1 0.0121(9) 0.0134(9) 0.0171(9) 0.0050(7) -0.0024(7) -0.0006(7)
F2 0.0184(10) 0.0150(9) 0.0124(9) -0.0024(7) 0.0030(7) 0.0002(8)
F3 0.0134(9) 0.0141(9) 0.0158(9) -0.0045(7) 0.0008(7) 0.0008(7)
F4 0.0191(10) 0.0231(10) 0.0285(11) -0.0081(8) 0.0101(8) -0.0037(8)
F5 0.0206(10) 0.0210(10) 0.0217(10) 0.0032(8) 0.0011(8) 0.0024(8)
F6 0.0254(11) 0.0179(10) 0.0169(10) 0.0008(8) 0.0012(8) -0.0039(8)
Nb1 0.00821(14) 0.00796(14) 0.00918(14) -0.00012(11) 0.00040(10) 0.00021(11)
Nb02 0.01426(16) 0.01253(15) 0.01498(16) -0.00121(11) 0.00275(12) -0.00088(12)

loop_
_atom_type_symbol
_atom_type_description
_atom_type_scat_dispersion_real
_atom_type_scat_dispersion_imag
_atom_type_scat_source
C C 0.0033 0.0016 'International Tables Vol C Tables 4.2.6.8 and 6.1.1.4'
H H 0.0000 0.0000 'International Tables Vol C Tables 4.2.6.8 and 6.1.1.4'
N N 0.0061 0.0033 'International Tables Vol C Tables 4.2.6.8 and 6.1.1.4'
F F 0.0171 0.0103 'International Tables Vol C Tables 4.2.6.8 and 6.1.1.4'
Nb Nb -2.0727 0.6215 'International Tables Vol C Tables 4.2.6.8 and 6.1.1.4'

loop_
_geom_angle_atom_site_label_1
_geom_angle_atom_site_label_2
_geom_angle_atom_site_label_3
_geom_angle
C2 C1 H1A 109.5
C2 C1 H1B 109.5
H1A C1 H1B 109.5
C2 C1 H1C 109.5
H1A C1 H1C 109.5
H1B C1 H1C 109.5
N1 C2 C3 123.2(3)
N1 C2 C1 122.4(3)
C3 C2 C1 114.3(3)
C4 C3 C2 127.9(3)
C4 C3 H3 116.0
C2 C3 H3 116.0
N2 C4 C3 125.3(3)
N2 C4 C5 120.1(3)
C3 C4 C5 114.6(3)
C4 C5 H5A 109.5
C4 C5 H5B 109.5
H5A C5 H5B 109.5
C4 C5 H5C 109.5
H5A C5 H5C 109.5
H5B C5 H5C 109.5
C7 C6 C11 121.7(3)
C7 C6 N2 118.8(3)
C11 C6 N2 119.2(2)
C8 C7 C6 117.7(3)
C8 C7 C15 119.7(3)
C6 C7 C15 122.6(3)
C9 C8 C7 121.1(3)
C9 C8 H8 119.5
C7 C8 H8 119.5
C10 C9 C8 120.4(3)
C10 C9 H9 119.8
C8 C9 H9 119.8
C9 C10 C11 121.2(3)
C9 C10 H10 119.4
C11 C10 H10 119.4
C10 C11 C6 117.8(3)
C10 C11 C12 120.6(3)
C6 C11 C12 121.6(3)
C11 C12 C13 111.7(3)
C11 C12 C14 112.2(3)
C13 C12 C14 110.0(3)
C11 C12 H12 107.6
C13 C12 H12 107.6
C14 C12 H12 107.6
C12 C13 H13A 109.5
C12 C13 H13B 109.5
H13A C13 H13B 109.5
C12 C13 H13C 109.5
H13A C13 H13C 109.5
H13B C13 H13C 109.5
C12 C14 H14A 109.5
C12 C14 H14B 109.5
H14A C14 H14B 109.5
C12 C14 H14C 109.5
H14A C14 H14C 109.5
H14B C14 H14C 109.5
C17 C15 C7 110.2(3)
C17 C15 C16 109.5(3)
C7 C15 C16 113.9(3)
C17 C15 H15 107.7
C7 C15 H15 107.7
C16 C15 H15 107.7
C15 C16 H16A 109.5
C15 C16 H16B 109.5
H16A C16 H16B 109.5
C15 C16 H16C 109.5
H16A C16 H16C 109.5
H16B C16 H16C 109.5
C15 C17 H17A 109.5
C15 C17 H17B 109.5
H17A C17 H17B 109.5
C15 C17 H17C 109.5
H17A C17 H17C 109.5
H17B C17 H17C 109.5
C23 C18 C19 121.5(3)
C23 C18 N1 117.9(3)
C19 C18 N1 120.6(2)
C20 C19 C18 117.5(3)
C20 C19 C27 119.3(3)
C18 C19 C27 123.2(3)
C21 C20 C19 121.6(3)
C21 C20 H20 119.2
C19 C20 H20 119.2
C22 C21 C20 120.3(3)
C22 C21 H21 119.8
C20 C21 H21 119.8
C21 C22 C23 120.8(3)
C21 C22 H22 119.6
C23 C22 H22 119.6
C22 C23 C18 118.2(3)
C22 C23 C24 119.6(3)
C18 C23 C24 122.1(3)
C26 C24 C23 111.9(3)
C26 C24 C25 110.4(3)
C23 C24 C25 110.3(3)
C26 C24 H24 108.1
C23 C24 H24 108.1
C25 C24 H24 108.1
C24 C25 H25A 109.5
C24 C25 H25B 109.5
H25A C25 H25B 109.5
C24 C25 H25C 109.5
H25A C25 H25C 109.5
H25B C25 H25C 109.5
C24 C26 H26A 109.5
C24 C26 H26B 109.5
H26A C26 H26B 109.5
C24 C26 H26C 109.5
H26A C26 H26C 109.5
H26B C26 H26C 109.5
C19 C27 C28 110.9(3)
C19 C27 C29 112.1(3)
C28 C27 C29 108.9(3)
C19 C27 H27 108.3
C28 C27 H27 108.3
C29 C27 H27 108.3
C27 C28 H28A 109.5
C27 C28 H28B 109.5
H28A C28 H28B 109.5
C27 C28 H28C 109.5
H28A C28 H28C 109.5
H28B C28 H28C 109.5
C27 C29 H29A 109.5
C27 C29 H29B 109.5
H29A C29 H29B 109.5
C27 C29 H29C 109.5
H29A C29 H29C 109.5
H29B C29 H29C 109.5
C31 C30 H30A 109.5
C31 C30 H30B 109.5
H30A C30 H30B 109.5
C31 C30 H30C 109.5
H30A C30 H30C 109.5
H30B C30 H30C 109.5
N3 C31 C32 105.8(2)
N3 C31 C30 110.5(2)
C32 C31 C30 111.3(3)
N3 C31 C33 107.6(2)
C32 C31 C33 109.9(3)
C30 C31 C33 111.5(3)
C31 C32 H32A 109.5
C31 C32 H32B 109.5
H32A C32 H32B 109.5
C31 C32 H32C 109.5
H32A C32 H32C 109.5
H32B C32 H32C 109.5
C31 C33 H33A 109.5
C31 C33 H33B 109.5
H33A C33 H33B 109.5
C31 C33 H33C 109.5
H33A C33 H33C 109.5
H33B C33 H33C 109.5
N3 C34 C35 131.1(3)
N3 C34 Nb1 68.89(18)
C35 C34 Nb1 155.9(2)
C40 C35 C36 119.7(3)
C40 C35 C34 122.9(3)
C36 C35 C34 117.4(3)
C37 C36 C35 120.4(3)
C37 C36 H36 119.8
C35 C36 H36 119.8
C38 C37 C36 119.6(3)
C38 C37 H37 120.2
C36 C37 H37 120.2
C37 C38 C39 120.3(3)
C37 C38 H38 119.8
C39 C38 H38 119.8
C38 C39 C40 120.5(3)
C38 C39 H39 119.7
C40 C39 H39 119.7
C35 C40 C39 119.5(3)
C35 C40 H40 120.3
C39 C40 H40 120.3
C42 C41 H41A 109.5
C42 C41 H41B 109.5
H41A C41 H41B 109.5
C42 C41 H41C 109.5
H41A C41 H41C 109.5
H41B C41 H41C 109.5
N4 C42 C43 124.9(3)
N4 C42 C41 119.5(3)
C43 C42 C41 115.6(3)
C42 C43 C44 128.6(3)
C42 C43 H43 115.7
C44 C43 H43 115.7
N5 C44 C43 123.2(3)
N5 C44 C45 122.1(3)
C43 C44 C45 114.7(3)
C44 C45 H45A 109.5
C44 C45 H45B 109.5
H45A C45 H45B 109.5
C44 C45 H45C 109.5
H45A C45 H45C 109.5
H45B C45 H45C 109.5
C47 C46 C51 121.1(3)
C47 C46 N4 120.0(3)
C51 C46 N4 118.8(3)
C48 C47 C46 117.7(3)
C48 C47 C55 119.5(3)
C46 C47 C55 122.8(3)
C49 C48 C47 122.1(3)
C49 C48 H48 118.9
C47 C48 H48 118.9
C48 C49 C50 119.5(3)
C48 C49 H49 120.3
C50 C49 H49 120.3
C49 C50 C51 121.7(3)
C49 C50 H50 119.1
C51 C50 H50 119.1
C50 C51 C46 117.9(3)
C50 C51 C52 121.1(3)
C46 C51 C52 121.0(3)
C54 C52 C53 108.3(3)
C54 C52 C51 112.7(3)
C53 C52 C51 113.4(3)
C54 C52 H52 107.4
C53 C52 H52 107.4
C51 C52 H52 107.4
C52 C53 H53A 109.5
C52 C53 H53B 109.5
H53A C53 H53B 109.5
C52 C53 H53C 109.5
H53A C53 H53C 109.5
H53B C53 H53C 109.5
C52 C54 H54A 109.5
C52 C54 H54B 109.5
H54A C54 H54B 109.5
C52 C54 H54C 109.5
H54A C54 H54C 109.5
H54B C54 H54C 109.5
C47 C55 C56 112.1(3)
C47 C55 C57 112.5(3)
C56 C55 C57 108.2(3)
C47 C55 H55 107.9
C56 C55 H55 107.9
C57 C55 H55 107.9
C55 C56 H56A 109.5
C55 C56 H56B 109.5
H56A C56 H56B 109.5
C55 C56 H56C 109.5
H56A C56 H56C 109.5
H56B C56 H56C 109.5
C55 C57 H57A 109.5
C55 C57 H57B 109.5
H57A C57 H57B 109.5
C55 C57 H57C 109.5
H57A C57 H57C 109.5
H57B C57 H57C 109.5
C59 C58 C63 121.8(3)
C59 C58 N5 121.2(3)
C63 C58 N5 116.9(3)
C60 C59 C58 117.3(3)
C60 C59 C67 119.2(3)
C58 C59 C67 123.4(3)
C61 C60 C59 121.8(3)
C61 C60 H60 119.1
C59 C60 H60 119.1
C62 C61 C60 119.5(3)
C62 C61 H61 120.2
C60 C61 H61 120.2
C61 C62 C63 122.1(3)
C61 C62 H62 119.0
C63 C62 H62 119.0
C62 C63 C58 117.5(3)
C62 C63 C64 121.2(3)
C58 C63 C64 121.3(3)
C66 C64 C63 112.7(3)
C66 C64 C65 110.0(3)
C63 C64 C65 111.3(3)
C66 C64 H64 107.5
C63 C64 H64 107.5
C65 C64 H64 107.5
C64 C65 H65A 109.5
C64 C65 H65B 109.5
H65A C65 H65B 109.5
C64 C65 H65C 109.5
H65A C65 H65C 109.5
H65B C65 H65C 109.5
C64 C66 H66A 109.5
C64 C66 H66B 109.5
H66A C66 H66B 109.5
C64 C66 H66C 109.5
H66A C66 H66C 109.5
H66B C66 H66C 109.5
C59 C67 C69 112.8(3)
C59 C67 C68 110.9(3)
C69 C67 C68 108.6(3)
C59 C67 H67 108.1
C69 C67 H67 108.1
C68 C67 H67 108.1
C67 C68 H68A 109.5
C67 C68 H68B 109.5
H68A C68 H68B 109.5
C67 C68 H68C 109.5
H68A C68 H68C 109.5
H68B C68 H68C 109.5
C67 C69 H69A 109.5
C67 C69 H69B 109.5
H69A C69 H69B 109.5
C67 C69 H69C 109.5
H69A C69 H69C 109.5
H69B C69 H69C 109.5
C71 C70 H70A 109.5
C71 C70 H70B 109.5
H70A C70 H70B 109.5
C71 C70 H70C 109.5
H70A C70 H70C 109.5
H70B C70 H70C 109.5
N6 C71 C70 105.2(3)
N6 C71 C73 106.0(3)
C70 C71 C73 111.7(3)
N6 C71 C72 111.4(3)
C70 C71 C72 111.5(3)
C73 C71 C72 110.9(3)
C71 C72 H72A 109.5
C71 C72 H72B 109.5
H72A C72 H72B 109.5
C71 C72 H72C 109.5
H72A C72 H72C 109.5
H72B C72 H72C 109.5
C71 C73 H73A 109.5
C71 C73 H73B 109.5
H73A C73 H73B 109.5
C71 C73 H73C 109.5
H73A C73 H73C 109.5
H73B C73 H73C 109.5
N6 C74 C75 132.1(3)
N6 C74 Nb02 69.58(18)
C75 C74 Nb02 154.7(2)
C80 C75 C76 119.7(3)
C80 C75 C74 117.2(3)
C76 C75 C74 123.0(3)
C77 C76 C75 119.7(3)
C77 C76 H76 120.1
C75 C76 H76 120.1
C76 C77 C78 120.4(3)
C76 C77 H77 119.8
C78 C77 H77 119.8
C79 C78 C77 120.0(3)
C79 C78 H78 120.0
C77 C78 H78 120.0
C78 C79 C80 120.4(3)
C78 C79 H79 119.8
C80 C79 H79 119.8
C79 C80 C75 119.7(3)
C79 C80 H80 120.1
C75 C80 H80 120.1
C2 N1 C18 117.5(2)
C2 N1 Nb1 125.2(2)
C18 N1 Nb1 117.15(18)
C4 N2 C6 112.0(2)
C4 N2 Nb1 124.8(2)
C6 N2 Nb1 121.93(18)
C34 N3 C31 137.4(3)
C34 N3 Nb1 76.67(18)
C31 N3 Nb1 145.3(2)
C42 N4 C46 114.7(2)
C42 N4 Nb02 124.9(2)
C46 N4 Nb02 119.46(18)
C44 N5 C58 118.8(3)
C44 N5 Nb02 125.2(2)
C58 N5 Nb02 115.94(18)
C74 N6 C71 137.7(3)
C74 N6 Nb02 75.75(19)
C71 N6 Nb02 143.6(2)
F2 Nb1 F3 169.08(7)
F2 Nb1 F1 88.43(7)
F3 Nb1 F1 85.17(7)
F2 Nb1 N3 90.89(8)
F3 Nb1 N3 96.82(8)
F1 Nb1 N3 80.95(8)
F2 Nb1 C34 108.31(9)
F3 Nb1 C34 82.27(9)
F1 Nb1 C34 110.58(9)
N3 Nb1 C34 34.43(10)
F2 Nb1 N2 83.63(8)
F3 Nb1 N2 99.72(8)
F1 Nb1 N2 160.95(8)
N3 Nb1 N2 116.35(9)
C34 Nb1 N2 88.38(10)
F2 Nb1 N1 87.09(8)
F3 Nb1 N1 83.07(8)
F1 Nb1 N1 79.76(8)
N3 Nb1 N1 160.65(9)
C34 Nb1 N1 161.20(9)
N2 Nb1 N1 82.56(9)
F5 Nb02 F6 167.87(8)
F5 Nb02 F4 90.34(8)
F6 Nb02 F4 85.55(8)
F5 Nb02 N6 90.67(9)
F6 Nb02 N6 100.06(9)
F4 Nb02 N6 82.34(9)
F5 Nb02 C74 110.57(10)
F6 Nb02 C74 81.56(10)
F4 Nb02 C74 109.85(9)
N6 Nb02 C74 34.67(11)
F5 Nb02 N4 83.27(9)
F6 Nb02 N4 97.44(9)
F4 Nb02 N4 162.95(9)
N6 Nb02 N4 113.41(9)
C74 Nb02 N4 87.19(10)
F5 Nb02 N5 85.80(9)
F6 Nb02 N5 82.29(8)
F4 Nb02 N5 81.20(8)
N6 Nb02 N5 163.14(9)
C74 Nb02 N5 159.57(11)
N4 Nb02 N5 82.58(9)

loop_
_geom_bond_atom_site_label_1
_geom_bond_atom_site_label_2
_geom_bond_distance
C1 C2 1.507(4)
C1 H1A 0.9600
C1 H1B 0.9600
C1 H1C 0.9600
C2 N1 1.317(4)
C2 C3 1.404(4)
C3 C4 1.383(4)
C3 H3 0.9300
C4 N2 1.351(4)
C4 C5 1.520(4)
C5 H5A 0.9600
C5 H5B 0.9600
C5 H5C 0.9600
C6 C7 1.410(4)
C6 C11 1.408(4)
C6 N2 1.462(4)
C7 C8 1.395(4)
C7 C15 1.525(4)
C8 C9 1.385(5)
C8 H8 0.9300
C9 C10 1.379(5)
C9 H9 0.9300
C10 C11 1.393(4)
C10 H10 0.9300
C11 C12 1.526(4)
C12 C13 1.529(5)
C12 C14 1.530(5)
C12 H12 0.9800
C13 H13A 0.9600
C13 H13B 0.9600
C13 H13C 0.9600
C14 H14A 0.9600
C14 H14B 0.9600
C14 H14C 0.9600
C15 C17 1.525(5)
C15 C16 1.534(5)
C15 H15 0.9800
C16 H16A 0.9600
C16 H16B 0.9600
C16 H16C 0.9600
C17 H17A 0.9600
C17 H17B 0.9600
C17 H17C 0.9600
C18 C23 1.406(4)
C18 C19 1.410(4)
C18 N1 1.453(4)
C19 C20 1.388(4)
C19 C27 1.521(4)
C20 C21 1.382(4)
C20 H20 0.9300
C21 C22 1.374(4)
C21 H21 0.9300
C22 C23 1.395(4)
C22 H22 0.9300
C23 C24 1.530(4)
C24 C26 1.528(5)
C24 C25 1.534(5)
C24 H24 0.9800
C25 H25A 0.9600
C25 H25B 0.9600
C25 H25C 0.9600
C26 H26A 0.9600
C26 H26B 0.9600
C26 H26C 0.9600
C27 C28 1.530(5)
C27 C29 1.537(4)
C27 H27 0.9800
C28 H28A 0.9600
C28 H28B 0.9600
C28 H28C 0.9600
C29 H29A 0.9600
C29 H29B 0.9600
C29 H29C 0.9600
C30 C31 1.523(4)
C30 H30A 0.9600
C30 H30B 0.9600
C30 H30C 0.9600
C31 N3 1.497(3)
C31 C32 1.524(4)
C31 C33 1.531(4)
C32 H32A 0.9600
C32 H32B 0.9600
C32 H32C 0.9600
C33 H33A 0.9600
C33 H33B 0.9600
C33 H33C 0.9600
C34 N3 1.261(4)
C34 C35 1.480(4)
C34 Nb1 2.170(3)
C35 C40 1.386(4)
C35 C36 1.401(4)
C36 C37 1.382(4)
C36 H36 0.9300
C37 C38 1.383(5)
C37 H37 0.9300
C38 C39 1.382(5)
C38 H38 0.9300
C39 C40 1.389(4)
C39 H39 0.9300
C40 H40 0.9300
C41 C42 1.513(4)
C41 H41A 0.9600
C41 H41B 0.9600
C41 H41C 0.9600
C42 N4 1.354(4)
C42 C43 1.384(4)
C43 C44 1.405(4)
C43 H43 0.9300
C44 N5 1.322(4)
C44 C45 1.510(4)
C45 H45A 0.9600
C45 H45B 0.9600
C45 H45C 0.9600
C46 C47 1.411(4)
C46 C51 1.413(4)
C46 N4 1.456(4)
C47 C48 1.397(4)
C47 C55 1.528(5)
C48 C49 1.368(5)
C48 H48 0.9300
C49 C50 1.387(5)
C49 H49 0.9300
C50 C51 1.390(4)
C50 H50 0.9300
C51 C52 1.534(4)
C52 C54 1.523(5)
C52 C53 1.533(4)
C52 H52 0.9800
C53 H53A 0.9600
C53 H53B 0.9600
C53 H53C 0.9600
C54 H54A 0.9600
C54 H54B 0.9600
C54 H54C 0.9600
C55 C56 1.533(4)
C55 C57 1.536(5)
C55 H55 0.9800
C56 H56A 0.9600
C56 H56B 0.9600
C56 H56C 0.9600
C57 H57A 0.9600
C57 H57B 0.9600
C57 H57C 0.9600
C58 C59 1.410(4)
C58 C63 1.415(5)
C58 N5 1.450(4)
C59 C60 1.400(4)
C59 C67 1.517(5)
C60 C61 1.379(5)
C60 H60 0.9300
C61 C62 1.382(5)
C61 H61 0.9300
C62 C63 1.388(4)
C62 H62 0.9300
C63 C64 1.526(4)
C64 C66 1.515(5)
C64 C65 1.526(4)
C64 H64 0.9800
C65 H65A 0.9600
C65 H65B 0.9600
C65 H65C 0.9600
C66 H66A 0.9600
C66 H66B 0.9600
C66 H66C 0.9600
C67 C69 1.527(5)
C67 C68 1.536(5)
C67 H67 0.9800
C68 H68A 0.9600
C68 H68B 0.9600
C68 H68C 0.9600
C69 H69A 0.9600
C69 H69B 0.9600
C69 H69C 0.9600
C70 C71 1.517(5)
C70 H70A 0.9600
C70 H70B 0.9600
C70 H70C 0.9600
C71 N6 1.503(4)
C71 C73 1.518(5)
C71 C72 1.520(5)
C72 H72A 0.9600
C72 H72B 0.9600
C72 H72C 0.9600
C73 H73A 0.9600
C73 H73B 0.9600
C73 H73C 0.9600
C74 N6 1.266(4)
C74 C75 1.470(4)
C74 Nb02 2.158(3)
C75 C80 1.388(5)
C75 C76 1.395(5)
C76 C77 1.381(5)
C76 H76 0.9300
C77 C78 1.381(5)
C77 H77 0.9300
C78 C79 1.376(5)
C78 H78 0.9300
C79 C80 1.386(5)
C79 H79 0.9300
C80 H80 0.9300
N1 Nb1 2.246(2)
N2 Nb1 2.184(2)
N3 Nb1 2.080(2)
N4 Nb02 2.182(2)
N5 Nb02 2.244(3)
N6 Nb02 2.086(3)
F1 Nb1 1.9386(16)
F2 Nb1 1.9073(16)
F3 Nb1 1.9118(16)
F4 Nb02 1.9283(16)
F5 Nb02 1.9066(18)
F6 Nb02 1.9171(18)
